data_4076022
loop_
_publ_author_name
'Hirano, Masafumi'
'Sakaguchi, Yuko'
'Yajima, Toshiaki'
'Kurata, Naoki'
'Komine, Nobuyuki'
'Komiya, Sanshiro'

_publ_section_title
;
 Stoichiometric and Catalytic sp3C-H/D2Exchange Reactions
 ofortho-Substituted Benzenethiol and Phenols by a Ruthenium(II) Complex.
 Effect of a Chalcogen Anchor on the Bond Cleavage Reaction
;
_journal_issue 20
_journal_name_full Organometallics
_journal_page_first 4799
_journal_paper_doi 10.1021/om0504598
_journal_volume 24
_journal_year 2005
_chemical_formula_sum 'C22 H38 P2 Ru S'
_chemical_formula_weight 497.62
_space_group_IT_number 2
_symmetry_cell_setting triclinic
_symmetry_Int_Tables_number 2
_symmetry_space_group_name_Hall '-P 1'
_symmetry_space_group_name_H-M 'P -1'
_cell_angle_alpha 98.8(2)
_cell_angle_beta 90.0(3)
_cell_angle_gamma 89.8(2)
_cell_formula_units_Z 4
_cell_length_a 14.64(4)
_cell_length_b 19.22(5)
_cell_length_c 8.59(3)
_cell_measurement_reflns_used 25
_cell_measurement_temperature 200.2
_cell_measurement_theta_max 15.1
_cell_measurement_theta_min 14.6
_cell_volume 2389(12)
_computing_cell_refinement 'MSC/AFC Diffractometer Control'
_computing_data_collection 'MSC/AFC Diffractometer Control'
_computing_data_reduction 'teXsan Ver. 1.10'
_computing_publication_material 'teXsan Ver. 1.10'
_computing_structure_refinement 'teXsan Ver. 1.10'
_computing_structure_solution DirectMethod
_diffrn_measured_fraction_theta_full 0.3763
_diffrn_measured_fraction_theta_max 0.3763
_diffrn_measurement_device_type 'Rigaku AFC7R'
_diffrn_measurement_method \w
_diffrn_radiation_type 'Mo K\a'
_diffrn_radiation_wavelength 0.7107
_diffrn_reflns_av_R_equivalents 0.036
_diffrn_reflns_limit_h_max 11
_diffrn_reflns_limit_h_min 0
_diffrn_reflns_limit_k_max 19
_diffrn_reflns_limit_k_min 0
_diffrn_reflns_limit_l_max 10
_diffrn_reflns_limit_l_min -11
_diffrn_reflns_number 4115
_diffrn_reflns_theta_full 27.45
_diffrn_reflns_theta_max 27.45
_diffrn_standards_decay_% 11.73
_diffrn_standards_interval_count 150
_diffrn_standards_number 3
_exptl_absorpt_coefficient_mu 0.882
_exptl_absorpt_correction_T_max 0.836
_exptl_absorpt_correction_T_min 0.395
_exptl_absorpt_correction_type psi-scan
_exptl_absorpt_process_details '(North, Phillips & Mathews, 1968)'
_exptl_crystal_colour yellow
_exptl_crystal_density_diffrn 1.383
_exptl_crystal_density_method 'not measured'
_exptl_crystal_description prismatic
_exptl_crystal_size_max 0.56
_exptl_crystal_size_mid 0.51
_exptl_crystal_size_min 0.22
_refine_diff_density_max 1.56
_refine_diff_density_min -1.15
_refine_ls_abs_structure_Flack 0.00000
_refine_ls_extinction_method none
_refine_ls_goodness_of_fit_ref 1.247
_refine_ls_hydrogen_treatment noref
_refine_ls_number_parameters 239
_refine_ls_number_reflns 2979
_refine_ls_R_factor_gt 0.0747
_refine_ls_shift/su_max 4.4990
_refine_ls_structure_factor_coef F
_refine_ls_weighting_details 'w = 1/[\s^2^(Fo) + 0.00723|Fo|^2^]'
_refine_ls_weighting_scheme calc
_refine_ls_wR_factor_ref 0.1127
_reflns_number_gt 2979
_reflns_number_total 4103
_reflns_threshold_expression F^2^>3.0\s(F^2^)
_cod_data_source_file om0504598si20050607_045002.cif
_cod_data_source_block SKGKRT
_cod_original_sg_symbol_H-M 'P -1         '
_cod_original_formula_sum 'C22 H38 P2 S Ru '
_cod_database_code 4076022

loop_
_symmetry_equiv_pos_as_xyz
x,y,z
-x,-y,-z

loop_
_atom_site_label
_atom_site_type_symbol
_atom_site_fract_x
_atom_site_fract_y
_atom_site_fract_z
_atom_site_U_iso_or_equiv
_atom_site_adp_type
_atom_site_occupancy
_atom_site_calc_flag
Ru(1) Ru 0.20766(8) 0.40351(6) 0.21824(8) 0.0175(3) Uani 1.00 d
Ru(2) Ru -0.29276(8) 0.09649(6) 0.28208(8) 0.0175(4) Uani 1.00 d
S(1) S 0.3466(3) 0.3289(2) 0.2023(3) 0.0379(7) Uiso 1.00 d
S(2) S -0.1541(3) 0.1710(2) 0.2976(3) 0.029(1) Uani 1.00 d
P(1) P 0.2650(3) 0.4668(2) 0.4520(3) 0.023(1) Uani 1.00 d
P(2) P 0.1442(3) 0.3153(2) 0.3444(3) 0.032(1) Uani 1.00 d
P(3) P -0.2354(3) 0.0327(2) 0.0482(3) 0.024(1) Uani 1.00 d
P(4) P -0.3560(4) 0.1837(2) 0.1569(4) 0.0418(8) Uiso 1.00 d
C(1) C 0.406(1) 0.3271(7) 0.019(1) 0.026(2) Uiso 1.00 d
C(2) C 0.385(1) 0.2785(8) -0.116(1) 0.032(3) Uiso 1.00 d
C(3) C 0.436(1) 0.276(1) -0.253(2) 0.049(3) Uiso 1.00 d
C(4) C 0.508(1) 0.321(1) -0.256(2) 0.051(3) Uiso 1.00 d
C(5) C 0.528(1) 0.3697(9) -0.126(1) 0.038(3) Uiso 1.00 d
C(6) C 0.479(1) 0.3763(8) 0.010(1) 0.037(3) Uiso 1.00 d
C(7) C 0.300(1) 0.2320(9) -0.105(1) 0.041(3) Uiso 1.00 d
C(8) C 0.505(1) 0.429(1) 0.156(2) 0.050(3) Uiso 1.00 d
C(9) C 0.262(1) 0.4742(8) 0.050(1) 0.023(2) Uiso 1.00 d
C(10) C 0.223(1) 0.4117(8) -0.035(1) 0.027(2) Uiso 1.00 d
C(11) C 0.136(1) 0.3873(8) -0.014(1) 0.031(3) Uiso 1.00 d
C(12) C 0.077(1) 0.4106(9) 0.117(1) 0.037(3) Uiso 1.00 d
C(13) C 0.087(1) 0.4750(9) 0.235(1) 0.039(3) Uiso 1.00 d
C(14) C 0.082(1) 0.5512(9) 0.201(1) 0.039(3) Uiso 1.00 d
C(15) C 0.130(1) 0.5600(9) 0.048(1) 0.033(3) Uiso 1.00 d
C(16) C 0.231(1) 0.5469(9) 0.050(1) 0.029(2) Uiso 1.00 d
C(17) C 0.322(1) 0.5491(9) 0.437(1) 0.038(3) Uiso 1.00 d
C(18) C 0.354(1) 0.4239(10) 0.567(1) 0.045(3) Uiso 1.00 d
C(19) C 0.184(1) 0.496(1) 0.609(2) 0.059(4) Uiso 1.00 d
C(20) C 0.209(2) 0.276(1) 0.491(2) 0.064(4) Uiso 1.00 d
C(21) C 0.108(1) 0.2386(9) 0.205(1) 0.042(3) Uiso 1.00 d
C(22) C 0.033(2) 0.338(1) 0.448(2) 0.058(4) Uiso 1.00 d
C(23) C -0.097(1) 0.1715(9) 0.477(1) 0.028(2) Uiso 1.00 d
C(24) C -0.023(1) 0.1298(9) 0.485(1) 0.028(2) Uiso 1.00 d
C(25) C 0.031(1) 0.1318(9) 0.627(1) 0.044(3) Uiso 1.00 d
C(26) C 0.004(1) 0.1835(10) 0.759(1) 0.040(3) Uiso 1.00 d
C(27) C -0.067(1) 0.2254(9) 0.755(1) 0.031(3) Uiso 1.00 d
C(28) C -0.121(1) 0.2224(8) 0.615(1) 0.027(2) Uiso 1.00 d
C(29) C 0.011(1) 0.0713(9) 0.347(1) 0.045(3) Uiso 1.00 d
C(30) C -0.195(1) 0.271(1) 0.610(1) 0.047(3) Uiso 1.00 d
C(31) C -0.236(1) 0.0266(7) 0.446(1) 0.025(2) Uiso 1.00 d
C(32) C -0.275(1) 0.0863(7) 0.534(1) 0.021(2) Uiso 1.00 d
C(33) C -0.367(1) 0.1142(8) 0.516(1) 0.027(2) Uiso 1.00 d
C(34) C -0.427(1) 0.0900(8) 0.381(1) 0.032(3) Uiso 1.00 d
C(35) C -0.416(1) 0.0280(8) 0.265(1) 0.030(2) Uiso 1.00 d
C(36) C -0.416(1) -0.0465(8) 0.301(1) 0.033(3) Uiso 1.00 d
C(37) C -0.370(1) -0.0601(8) 0.451(1) 0.027(2) Uiso 1.00 d
C(38) C -0.268(1) -0.0484(8) 0.451(1) 0.029(2) Uiso 1.00 d
C(39) C -0.316(1) -0.0016(10) -0.104(2) 0.052(4) Uiso 1.00 d
C(40) C -0.177(1) -0.0494(9) 0.062(1) 0.045(3) Uiso 1.00 d
C(41) C -0.148(1) 0.0693(8) -0.070(1) 0.036(3) Uiso 1.00 d
C(42) C -0.290(2) 0.227(1) 0.012(2) 0.080(5) Uiso 1.00 d
C(43) C -0.394(2) 0.261(1) 0.290(2) 0.068(5) Uiso 1.00 d
C(44) C -0.460(2) 0.165(2) 0.038(2) 0.096(6) Uiso 1.00 d
H(1) H 0.4088 0.2479 -0.3477 0.0663 Uiso 1.00 calc
H(2) H 0.5521 0.3153 -0.3462 0.0641 Uiso 1.00 calc
H(3) H 0.5804 0.4006 -0.1253 0.0516 Uiso 1.00 calc
H(4) H 0.2745 0.2373 -0.0047 0.0491 Uiso 1.00 calc
H(5) H 0.2547 0.2419 -0.1802 0.0491 Uiso 1.00 calc
H(6) H 0.3172 0.1826 -0.1363 0.0491 Uiso 1.00 calc
H(7) H 0.5672 0.4168 0.1848 0.0597 Uiso 1.00 calc
H(8) H 0.5082 0.4747 0.1256 0.0597 Uiso 1.00 calc
H(9) H 0.4659 0.4268 0.2363 0.0597 Uiso 1.00 calc
H(10) H 0.3252 0.4730 0.0484 0.0276 Uiso 1.00 calc
H(11) H 0.2643 0.3793 -0.0962 0.0279 Uiso 1.00 calc
H(12) H 0.1252 0.3403 -0.0546 0.0409 Uiso 1.00 calc
H(13) H 0.0286 0.3800 0.1402 0.0490 Uiso 1.00 calc
H(14) H 0.0519 0.4693 0.3261 0.0467 Uiso 1.00 calc
H(15) H 0.0165 0.5648 0.1924 0.0484 Uiso 1.00 calc
H(16) H 0.1060 0.5830 0.2865 0.0484 Uiso 1.00 calc
H(17) H 0.1019 0.5286 -0.0335 0.0386 Uiso 1.00 calc
H(18) H 0.1194 0.6074 0.0301 0.0386 Uiso 1.00 calc
H(19) H 0.2577 0.5737 0.1411 0.0368 Uiso 1.00 calc
H(20) H 0.2578 0.5605 -0.0416 0.0368 Uiso 1.00 calc
H(21) H 0.3420 0.5728 0.5301 0.0528 Uiso 1.00 calc
H(22) H 0.3648 0.5447 0.3553 0.0528 Uiso 1.00 calc
H(23) H 0.2725 0.5826 0.3988 0.0528 Uiso 1.00 calc
H(24) H 0.3330 0.3808 0.5871 0.0565 Uiso 1.00 calc
H(25) H 0.4093 0.4204 0.5115 0.0565 Uiso 1.00 calc
H(26) H 0.3632 0.4551 0.6670 0.0565 Uiso 1.00 calc
H(27) H 0.2037 0.5259 0.7054 0.0754 Uiso 1.00 calc
H(28) H 0.1342 0.5360 0.5742 0.0754 Uiso 1.00 calc
H(29) H 0.1382 0.4652 0.6398 0.0754 Uiso 1.00 calc
H(30) H 0.1710 0.2451 0.5387 0.0732 Uiso 1.00 calc
H(31) H 0.2593 0.2496 0.4411 0.0732 Uiso 1.00 calc
H(32) H 0.2317 0.3117 0.5700 0.0732 Uiso 1.00 calc
H(33) H 0.0815 0.2047 0.2568 0.0540 Uiso 1.00 calc
H(34) H 0.0602 0.2545 0.1354 0.0540 Uiso 1.00 calc
H(35) H 0.1563 0.2207 0.1397 0.0540 Uiso 1.00 calc
H(36) H 0.0415 0.3795 0.5252 0.0766 Uiso 1.00 calc
H(37) H -0.0106 0.3511 0.3713 0.0766 Uiso 1.00 calc
H(38) H 0.0113 0.3013 0.4926 0.0766 Uiso 1.00 calc
H(39) H 0.0818 0.0980 0.6302 0.0522 Uiso 1.00 calc
H(40) H 0.0328 0.1903 0.8561 0.0461 Uiso 1.00 calc
H(41) H -0.0855 0.2613 0.8442 0.0397 Uiso 1.00 calc
H(42) H 0.0082 0.0266 0.3758 0.0593 Uiso 1.00 calc
H(43) H -0.0256 0.0733 0.2552 0.0593 Uiso 1.00 calc
H(44) H 0.0733 0.0813 0.3201 0.0593 Uiso 1.00 calc
H(45) H -0.1739 0.3186 0.6274 0.0592 Uiso 1.00 calc
H(46) H -0.2265 0.2632 0.5107 0.0592 Uiso 1.00 calc
H(47) H -0.2398 0.2664 0.6908 0.0592 Uiso 1.00 calc
H(48) H -0.1711 0.0294 0.4517 0.0361 Uiso 1.00 calc
H(49) H -0.2342 0.1193 0.5909 0.0256 Uiso 1.00 calc
H(50) H -0.3786 0.1648 0.5621 0.0348 Uiso 1.00 calc
H(51) H -0.4692 0.1226 0.3548 0.0389 Uiso 1.00 calc
H(52) H -0.4485 0.0311 0.1724 0.0347 Uiso 1.00 calc
H(53) H -0.4754 -0.0632 0.2976 0.0426 Uiso 1.00 calc
H(54) H -0.3800 -0.0757 0.2197 0.0426 Uiso 1.00 calc
H(55) H -0.4000 -0.0234 0.5349 0.0353 Uiso 1.00 calc
H(56) H -0.3875 -0.1032 0.4746 0.0353 Uiso 1.00 calc
H(57) H -0.2443 -0.0764 0.3619 0.0372 Uiso 1.00 calc
H(58) H -0.2435 -0.0616 0.5446 0.0372 Uiso 1.00 calc
H(59) H -0.3560 0.0392 -0.1293 0.0692 Uiso 1.00 calc
H(60) H -0.2878 -0.0189 -0.2014 0.0692 Uiso 1.00 calc
H(61) H -0.3571 -0.0340 -0.0742 0.0692 Uiso 1.00 calc
H(62) H -0.2127 -0.0758 0.1233 0.0571 Uiso 1.00 calc
H(63) H -0.1668 -0.0739 -0.0386 0.0571 Uiso 1.00 calc
H(64) H -0.1196 -0.0383 0.1148 0.0571 Uiso 1.00 calc
H(65) H -0.0918 0.0747 -0.0149 0.0472 Uiso 1.00 calc
H(66) H -0.1397 0.0395 -0.1679 0.0472 Uiso 1.00 calc
H(67) H -0.1678 0.1149 -0.0909 0.0472 Uiso 1.00 calc
H(68) H -0.2413 0.2540 0.0690 0.0954 Uiso 1.00 calc
H(69) H -0.2664 0.1937 -0.0656 0.0954 Uiso 1.00 calc
H(70) H -0.3289 0.2595 -0.0300 0.0954 Uiso 1.00 calc
H(71) H -0.3370 0.2842 0.3307 0.0817 Uiso 1.00 calc
H(72) H -0.4250 0.2900 0.2328 0.0817 Uiso 1.00 calc
H(73) H -0.4255 0.2465 0.3708 0.0817 Uiso 1.00 calc
H(74) H -0.4868 0.2043 0.0093 0.1134 Uiso 1.00 calc
H(75) H -0.4435 0.1324 -0.0600 0.1134 Uiso 1.00 calc
H(76) H -0.5030 0.1388 0.0910 0.1134 Uiso 1.00 calc

loop_
_atom_site_aniso_label
_atom_site_aniso_U_11
_atom_site_aniso_U_22
_atom_site_aniso_U_33
_atom_site_aniso_U_12
_atom_site_aniso_U_13
_atom_site_aniso_U_23
Ru(1) 0.013(1) 0.0210(7) 0.0191(3) 0.0041(9) -0.0021(4) 0.0044(4)
Ru(2) 0.013(1) 0.0206(7) 0.0188(3) 0.0076(10) -0.0031(4) 0.0047(4)
S(2) 0.018(3) 0.036(3) 0.036(1) -0.003(3) -0.007(2) 0.018(1)
P(1) 0.024(3) 0.025(2) 0.019(1) 0.010(3) -0.008(1) 0.005(1)
P(2) 0.036(4) 0.028(2) 0.036(1) -0.006(3) 0.007(2) 0.014(1)
P(3) 0.024(3) 0.029(2) 0.018(1) 0.009(2) 0.003(1) 0.003(1)

loop_
_atom_type_symbol
_atom_type_description
_atom_type_scat_dispersion_real
_atom_type_scat_dispersion_imag
_atom_type_scat_source
C C 0.003 0.002
;International Tables for Crystallography
(1992, Vol. C, Tables 4.2.6.8 and 6.1.1.1)
;
H H 0.000 0.000
;International Tables for Crystallography
(1992, Vol. C, Table 6.1.1.2)
;
P P 0.102 0.094
;International Tables for Crystallography
(1992, Vol. C, Tables 4.2.6.8 and 6.1.1.1)
;
S S 0.125 0.123
;International Tables for Crystallography
(1992, Vol. C, Tables 4.2.6.8 and 6.1.1.1)
;
Ru Ru -1.259 0.836
;International Tables for Crystallography
(1992, Vol. C, Tables 4.2.6.8 and 6.1.1.1)
;

loop_
_geom_angle_atom_site_label_1
_geom_angle_atom_site_label_2
_geom_angle_atom_site_label_3
_geom_angle
_geom_angle_site_symmetry_2
_geom_angle_site_symmetry_3
_geom_angle_publ_flag
S(1) Ru(1) P(1) 88.4(2) 1_555 1_555 yes
S(1) Ru(1) P(2) 84.2(2) 1_555 1_555 yes
S(1) Ru(1) C(9) 94.2(6) 1_555 1_555 yes
S(1) Ru(1) C(10) 89.5(6) 1_555 1_555 yes
S(1) Ru(1) C(11) 109.6(6) 1_555 1_555 yes
S(1) Ru(1) C(12) 142.4(5) 1_555 1_555 yes
S(1) Ru(1) C(13) 177.3(3) 1_555 1_555 yes
P(1) Ru(1) P(2) 93.7(1) 1_555 1_555 yes
P(1) Ru(1) C(9) 97.8(3) 1_555 1_555 yes
P(1) Ru(1) C(10) 134.5(3) 1_555 1_555 yes
P(1) Ru(1) C(11) 156.8(5) 1_555 1_555 yes
P(1) Ru(1) C(12) 128.4(5) 1_555 1_555 yes
P(1) Ru(1) C(13) 89.7(4) 1_555 1_555 yes
P(2) Ru(1) C(9) 168.3(3) 1_555 1_555 yes
P(2) Ru(1) C(10) 131.2(3) 1_555 1_555 yes
P(2) Ru(1) C(11) 102.3(3) 1_555 1_555 yes
P(2) Ru(1) C(12) 85.7(4) 1_555 1_555 yes
P(2) Ru(1) C(13) 97.8(4) 1_555 1_555 yes
C(9) Ru(1) C(10) 37.1(4) 1_555 1_555 yes
C(9) Ru(1) C(11) 67.2(4) 1_555 1_555 yes
C(9) Ru(1) C(12) 88.5(6) 1_555 1_555 yes
C(9) Ru(1) C(13) 84.1(7) 1_555 1_555 yes
C(10) Ru(1) C(11) 36.0(5) 1_555 1_555 yes
C(10) Ru(1) C(12) 70.5(6) 1_555 1_555 yes
C(10) Ru(1) C(13) 90.4(7) 1_555 1_555 yes
C(11) Ru(1) C(12) 38.4(6) 1_555 1_555 yes
C(11) Ru(1) C(13) 71.7(7) 1_555 1_555 yes
C(12) Ru(1) C(13) 39.9(6) 1_555 1_555 yes
S(2) Ru(2) P(3) 88.5(1) 1_555 1_555 yes
S(2) Ru(2) P(4) 84.1(2) 1_555 1_555 yes
S(2) Ru(2) C(31) 93.4(3) 1_555 1_555 yes
S(2) Ru(2) C(32) 89.4(3) 1_555 1_555 yes
S(2) Ru(2) C(33) 109.9(3) 1_555 1_555 yes
S(2) Ru(2) C(34) 142.8(4) 1_555 1_555 yes
S(2) Ru(2) C(35) 179.0(5) 1_555 1_555 yes
P(3) Ru(2) P(4) 93.6(2) 1_555 1_555 yes
P(3) Ru(2) C(31) 97.0(4) 1_555 1_555 yes
P(3) Ru(2) C(32) 133.1(5) 1_555 1_555 yes
P(3) Ru(2) C(33) 157.0(4) 1_555 1_555 yes
P(3) Ru(2) C(34) 127.6(3) 1_555 1_555 yes
P(3) Ru(2) C(35) 90.5(4) 1_555 1_555 yes
P(4) Ru(2) C(31) 169.0(4) 1_555 1_555 yes
P(4) Ru(2) C(32) 132.7(5) 1_555 1_555 yes
P(4) Ru(2) C(33) 101.6(5) 1_555 1_555 yes
P(4) Ru(2) C(34) 84.9(5) 1_555 1_555 yes
P(4) Ru(2) C(35) 96.2(6) 1_555 1_555 yes
C(31) Ru(2) C(32) 36.4(6) 1_555 1_555 yes
C(31) Ru(2) C(33) 69.2(7) 1_555 1_555 yes
C(31) Ru(2) C(34) 90.7(6) 1_555 1_555 yes
C(31) Ru(2) C(35) 86.4(6) 1_555 1_555 yes
C(32) Ru(2) C(33) 38.1(7) 1_555 1_555 yes
C(32) Ru(2) C(34) 72.6(6) 1_555 1_555 yes
C(32) Ru(2) C(35) 91.0(4) 1_555 1_555 yes
C(33) Ru(2) C(34) 38.8(5) 1_555 1_555 yes
C(33) Ru(2) C(35) 71.0(4) 1_555 1_555 yes
C(34) Ru(2) C(35) 38.2(6) 1_555 1_555 yes
Ru(1) S(1) C(1) 112.2(7) 1_555 1_555 yes
Ru(2) S(2) C(23) 111.4(4) 1_555 1_555 yes
Ru(1) P(1) C(17) 116.8(4) 1_555 1_555 yes
Ru(1) P(1) C(18) 119.0(6) 1_555 1_555 yes
Ru(1) P(1) C(19) 117.5(6) 1_555 1_555 yes
C(17) P(1) C(18) 99.8(8) 1_555 1_555 yes
C(17) P(1) C(19) 100.5(8) 1_555 1_555 yes
C(18) P(1) C(19) 99.8(10) 1_555 1_555 yes
Ru(1) P(2) C(20) 121.1(6) 1_555 1_555 yes
Ru(1) P(2) C(21) 112.3(4) 1_555 1_555 yes
Ru(1) P(2) C(22) 115.5(7) 1_555 1_555 yes
C(20) P(2) C(21) 103(1) 1_555 1_555 yes
C(20) P(2) C(22) 102(1) 1_555 1_555 yes
C(21) P(2) C(22) 99.7(8) 1_555 1_555 yes
Ru(2) P(3) C(39) 118.0(8) 1_555 1_555 yes
Ru(2) P(3) C(40) 117.2(5) 1_555 1_555 yes
Ru(2) P(3) C(41) 121.9(5) 1_555 1_555 yes
C(39) P(3) C(40) 97.4(10) 1_555 1_555 yes
C(39) P(3) C(41) 100.8(7) 1_555 1_555 yes
C(40) P(3) C(41) 96.8(9) 1_555 1_555 yes
Ru(2) P(4) C(42) 122(1) 1_555 1_555 yes
Ru(2) P(4) C(43) 114.0(8) 1_555 1_555 yes
Ru(2) P(4) C(44) 119(1) 1_555 1_555 yes
C(42) P(4) C(43) 99(1) 1_555 1_555 yes
C(42) P(4) C(44) 97(1) 1_555 1_555 yes
C(43) P(4) C(44) 99(1) 1_555 1_555 yes
S(1) C(1) C(2) 122.8(8) 1_555 1_555 yes
S(1) C(1) C(6) 119.1(8) 1_555 1_555 yes
C(2) C(1) C(6) 118(1) 1_555 1_555 yes
C(1) C(2) C(3) 121(1) 1_555 1_555 yes
C(1) C(2) C(7) 115(1) 1_555 1_555 yes
C(3) C(2) C(7) 122(1) 1_555 1_555 yes
C(2) C(3) C(4) 119(1) 1_555 1_555 yes
C(2) C(3) H(1) 115.1 1_555 1_555 no
C(4) C(3) H(1) 124.3 1_555 1_555 no
C(3) C(4) C(5) 120(1) 1_555 1_555 yes
C(3) C(4) H(2) 121.1 1_555 1_555 no
C(5) C(4) H(2) 118.0 1_555 1_555 no
C(4) C(5) C(6) 122(1) 1_555 1_555 yes
C(4) C(5) H(3) 121.3 1_555 1_555 no
C(6) C(5) H(3) 115.8 1_555 1_555 no
C(1) C(6) C(5) 118(1) 1_555 1_555 yes
C(1) C(6) C(8) 119(1) 1_555 1_555 yes
C(5) C(6) C(8) 121(1) 1_555 1_555 yes
C(2) C(7) H(4) 113.3 1_555 1_555 no
C(2) C(7) H(5) 109.4 1_555 1_555 no
C(2) C(7) H(6) 108.3 1_555 1_555 no
H(4) C(7) H(5) 110.6 1_555 1_555 no
H(4) C(7) H(6) 109.0 1_555 1_555 no
H(5) C(7) H(6) 106.0 1_555 1_555 no
C(6) C(8) H(7) 106.6 1_555 1_555 no
C(6) C(8) H(8) 107.8 1_555 1_555 no
C(6) C(8) H(9) 110.9 1_555 1_555 no
H(7) C(8) H(8) 107.0 1_555 1_555 no
H(7) C(8) H(9) 111.0 1_555 1_555 no
H(8) C(8) H(9) 113.1 1_555 1_555 no
Ru(1) C(9) C(10) 69.2(6) 1_555 1_555 yes
Ru(1) C(9) C(16) 123(1) 1_555 1_555 yes
Ru(1) C(9) H(10) 110.3 1_555 1_555 no
C(10) C(9) C(16) 126(1) 1_555 1_555 yes
C(10) C(9) H(10) 112.4 1_555 1_555 no
C(16) C(9) H(10) 109.0 1_555 1_555 no
Ru(1) C(10) C(9) 73.7(6) 1_555 1_555 yes
Ru(1) C(10) C(11) 72.7(7) 1_555 1_555 yes
Ru(1) C(10) H(11) 117.4 1_555 1_555 no
C(9) C(10) C(11) 125(1) 1_555 1_555 yes
C(9) C(10) H(11) 116.2 1_555 1_555 no
C(11) C(10) H(11) 116.7 1_555 1_555 no
Ru(1) C(11) C(10) 71.4(7) 1_555 1_555 yes
Ru(1) C(11) C(12) 66.6(9) 1_555 1_555 yes
Ru(1) C(11) H(12) 114.3 1_555 1_555 no
C(10) C(11) C(12) 126(1) 1_555 1_555 yes
C(10) C(11) H(12) 116.3 1_555 1_555 no
C(12) C(11) H(12) 110.8 1_555 1_555 no
Ru(1) C(12) C(11) 74(1) 1_555 1_555 yes
Ru(1) C(12) C(13) 73(1) 1_555 1_555 yes
Ru(1) C(12) H(13) 119.8 1_555 1_555 no
C(11) C(12) C(13) 126(1) 1_555 1_555 yes
C(11) C(12) H(13) 118.9 1_555 1_555 no
C(13) C(12) H(13) 113.8 1_555 1_555 no
Ru(1) C(13) C(12) 66(1) 1_555 1_555 yes
Ru(1) C(13) C(14) 128(1) 1_555 1_555 yes
Ru(1) C(13) H(14) 109.4 1_555 1_555 no
C(12) C(13) C(14) 125(1) 1_555 1_555 yes
C(12) C(13) H(14) 108.5 1_555 1_555 no
C(14) C(13) H(14) 111.6 1_555 1_555 no
C(13) C(14) C(15) 112(1) 1_555 1_555 yes
C(13) C(14) H(15) 108.8 1_555 1_555 no
C(13) C(14) H(16) 110.5 1_555 1_555 no
C(15) C(14) H(15) 108.7 1_555 1_555 no
C(15) C(14) H(16) 110.6 1_555 1_555 no
H(15) C(14) H(16) 105.5 1_555 1_555 no
C(14) C(15) C(16) 114(1) 1_555 1_555 yes
C(14) C(15) H(17) 107.1 1_555 1_555 no
C(14) C(15) H(18) 107.7 1_555 1_555 no
C(16) C(15) H(17) 110.2 1_555 1_555 no
C(16) C(15) H(18) 108.7 1_555 1_555 no
H(17) C(15) H(18) 108.9 1_555 1_555 no
C(9) C(16) C(15) 117(1) 1_555 1_555 yes
C(9) C(16) H(19) 105.5 1_555 1_555 no
C(9) C(16) H(20) 104.9 1_555 1_555 no
C(15) C(16) H(19) 110.0 1_555 1_555 no
C(15) C(16) H(20) 109.4 1_555 1_555 no
H(19) C(16) H(20) 109.2 1_555 1_555 no
P(1) C(17) H(21) 114.5 1_555 1_555 no
P(1) C(17) H(22) 112.7 1_555 1_555 no
P(1) C(17) H(23) 106.5 1_555 1_555 no
H(21) C(17) H(22) 115.1 1_555 1_555 no
H(21) C(17) H(23) 104.3 1_555 1_555 no
H(22) C(17) H(23) 102.3 1_555 1_555 no
P(1) C(18) H(24) 109.5 1_555 1_555 no
P(1) C(18) H(25) 109.0 1_555 1_555 no
P(1) C(18) H(26) 107.0 1_555 1_555 no
H(24) C(18) H(25) 113.1 1_555 1_555 no
H(24) C(18) H(26) 109.4 1_555 1_555 no
H(25) C(18) H(26) 108.6 1_555 1_555 no
P(1) C(19) H(27) 120.6 1_555 1_555 no
P(1) C(19) H(28) 111.8 1_555 1_555 no
P(1) C(19) H(29) 122.0 1_555 1_555 no
H(27) C(19) H(28) 94.5 1_555 1_555 no
H(27) C(19) H(29) 106.2 1_555 1_555 no
H(28) C(19) H(29) 95.5 1_555 1_555 no
P(2) C(20) H(30) 110.5 1_555 1_555 no
P(2) C(20) H(31) 109.7 1_555 1_555 no
P(2) C(20) H(32) 110.5 1_555 1_555 no
H(30) C(20) H(31) 108.3 1_555 1_555 no
H(30) C(20) H(32) 109.3 1_555 1_555 no
H(31) C(20) H(32) 108.5 1_555 1_555 no
P(2) C(21) H(33) 111.2 1_555 1_555 no
P(2) C(21) H(34) 107.7 1_555 1_555 no
P(2) C(21) H(35) 111.3 1_555 1_555 no
H(33) C(21) H(34) 106.5 1_555 1_555 no
H(33) C(21) H(35) 112.9 1_555 1_555 no
H(34) C(21) H(35) 106.8 1_555 1_555 no
P(2) C(22) H(36) 108.9 1_555 1_555 no
P(2) C(22) H(37) 108.3 1_555 1_555 no
P(2) C(22) H(38) 111.0 1_555 1_555 no
H(36) C(22) H(37) 106.8 1_555 1_555 no
H(36) C(22) H(38) 111.5 1_555 1_555 no
H(37) C(22) H(38) 110.2 1_555 1_555 no
S(2) C(23) C(24) 120(1) 1_555 1_555 yes
S(2) C(23) C(28) 120(1) 1_555 1_555 yes
C(24) C(23) C(28) 118(1) 1_555 1_555 yes
C(23) C(24) C(25) 122(1) 1_555 1_555 yes
C(23) C(24) C(29) 125(1) 1_555 1_555 yes
C(25) C(24) C(29) 112(2) 1_555 1_555 yes
C(24) C(25) C(26) 115(2) 1_555 1_555 yes
C(24) C(25) H(39) 120.0 1_555 1_555 no
C(26) C(25) H(39) 124.1 1_555 1_555 no
C(25) C(26) C(27) 122(1) 1_555 1_555 yes
C(25) C(26) H(40) 124.3 1_555 1_555 no
C(27) C(26) H(40) 112.7 1_555 1_555 no
C(26) C(27) C(28) 120(1) 1_555 1_555 yes
C(26) C(27) H(41) 123.1 1_555 1_555 no
C(28) C(27) H(41) 116.0 1_555 1_555 no
C(23) C(28) C(27) 118(2) 1_555 1_555 yes
C(23) C(28) C(30) 121(1) 1_555 1_555 yes
C(27) C(28) C(30) 119(1) 1_555 1_555 yes
C(24) C(29) H(42) 111.3 1_555 1_555 no
C(24) C(29) H(43) 108.7 1_555 1_555 no
C(24) C(29) H(44) 109.6 1_555 1_555 no
H(42) C(29) H(43) 109.9 1_555 1_555 no
H(42) C(29) H(44) 110.0 1_555 1_555 no
H(43) C(29) H(44) 107.3 1_555 1_555 no
C(28) C(30) H(45) 110.9 1_555 1_555 no
C(28) C(30) H(46) 112.0 1_555 1_555 no
C(28) C(30) H(47) 111.3 1_555 1_555 no
H(45) C(30) H(46) 107.6 1_555 1_555 no
H(45) C(30) H(47) 107.4 1_555 1_555 no
H(46) C(30) H(47) 107.4 1_555 1_555 no
Ru(2) C(31) C(32) 70.8(10) 1_555 1_555 yes
Ru(2) C(31) C(38) 124.4(9) 1_555 1_555 yes
Ru(2) C(31) H(48) 111.6 1_555 1_555 no
C(32) C(31) C(38) 123(1) 1_555 1_555 yes
C(32) C(31) H(48) 110.2 1_555 1_555 no
C(38) C(31) H(48) 110.5 1_555 1_555 no
Ru(2) C(32) C(31) 72.8(7) 1_555 1_555 yes
Ru(2) C(32) C(33) 72.6(7) 1_555 1_555 yes
Ru(2) C(32) H(49) 114.8 1_555 1_555 no
C(31) C(32) C(33) 126(1) 1_555 1_555 yes
C(31) C(32) H(49) 116.5 1_555 1_555 no
C(33) C(32) H(49) 114.1 1_555 1_555 no
Ru(2) C(33) C(32) 69.2(7) 1_555 1_555 yes
Ru(2) C(33) C(34) 66.3(8) 1_555 1_555 yes
Ru(2) C(33) H(50) 115.6 1_555 1_555 no
C(32) C(33) C(34) 123(1) 1_555 1_555 yes
C(32) C(33) H(50) 117.1 1_555 1_555 no
C(34) C(33) H(50) 112.5 1_555 1_555 no
Ru(2) C(34) C(33) 74.8(9) 1_555 1_555 yes
Ru(2) C(34) C(35) 74.0(10) 1_555 1_555 yes
Ru(2) C(34) H(51) 115.5 1_555 1_555 no
C(33) C(34) C(35) 127(1) 1_555 1_555 yes
C(33) C(34) H(51) 116.2 1_555 1_555 no
C(35) C(34) H(51) 114.8 1_555 1_555 no
Ru(2) C(35) C(34) 67.8(7) 1_555 1_555 yes
Ru(2) C(35) C(36) 123(1) 1_555 1_555 yes
Ru(2) C(35) H(52) 110.6 1_555 1_555 no
C(34) C(35) C(36) 124(1) 1_555 1_555 yes
C(34) C(35) H(52) 112.6 1_555 1_555 no
C(36) C(35) H(52) 111.2 1_555 1_555 no
C(35) C(36) C(37) 118(1) 1_555 1_555 yes
C(35) C(36) H(53) 108.9 1_555 1_555 no
C(35) C(36) H(54) 108.1 1_555 1_555 no
C(37) C(36) H(53) 110.2 1_555 1_555 no
C(37) C(36) H(54) 102.5 1_555 1_555 no
H(53) C(36) H(54) 108.7 1_555 1_555 no
C(36) C(37) C(38) 113.4(10) 1_555 1_555 yes
C(36) C(37) H(55) 102.5 1_555 1_555 no
C(36) C(37) H(56) 109.8 1_555 1_555 no
C(38) C(37) H(55) 109.8 1_555 1_555 no
C(38) C(37) H(56) 115.0 1_555 1_555 no
H(55) C(37) H(56) 105.3 1_555 1_555 no
C(31) C(38) C(37) 116(1) 1_555 1_555 yes
C(31) C(38) H(57) 107.0 1_555 1_555 no
C(31) C(38) H(58) 106.8 1_555 1_555 no
C(37) C(38) H(57) 107.0 1_555 1_555 no
C(37) C(38) H(58) 108.1 1_555 1_555 no
H(57) C(38) H(58) 111.6 1_555 1_555 no
P(3) C(39) H(59) 108.4 1_555 1_555 no
P(3) C(39) H(60) 112.7 1_555 1_555 no
P(3) C(39) H(61) 113.9 1_555 1_555 no
H(59) C(39) H(60) 103.9 1_555 1_555 no
H(59) C(39) H(61) 105.3 1_555 1_555 no
H(60) C(39) H(61) 111.7 1_555 1_555 no
P(3) C(40) H(62) 109.1 1_555 1_555 no
P(3) C(40) H(63) 109.8 1_555 1_555 no
P(3) C(40) H(64) 107.9 1_555 1_555 no
H(62) C(40) H(63) 111.7 1_555 1_555 no
H(62) C(40) H(64) 108.4 1_555 1_555 no
H(63) C(40) H(64) 109.7 1_555 1_555 no
P(3) C(41) H(65) 110.8 1_555 1_555 no
P(3) C(41) H(66) 110.2 1_555 1_555 no
P(3) C(41) H(67) 109.1 1_555 1_555 no
H(65) C(41) H(66) 110.2 1_555 1_555 no
H(65) C(41) H(67) 108.7 1_555 1_555 no
H(66) C(41) H(67) 107.9 1_555 1_555 no
P(4) C(42) H(68) 107.5 1_555 1_555 no
P(4) C(42) H(69) 110.1 1_555 1_555 no
P(4) C(42) H(70) 109.4 1_555 1_555 no
H(68) C(42) H(69) 109.9 1_555 1_555 no
H(68) C(42) H(70) 107.5 1_555 1_555 no
H(69) C(42) H(70) 112.3 1_555 1_555 no
P(4) C(43) H(71) 104.4 1_555 1_555 no
P(4) C(43) H(72) 108.5 1_555 1_555 no
P(4) C(43) H(73) 108.8 1_555 1_555 no
H(71) C(43) H(72) 108.8 1_555 1_555 no
H(71) C(43) H(73) 109.6 1_555 1_555 no
H(72) C(43) H(73) 116.0 1_555 1_555 no
P(4) C(44) H(74) 114.1 1_555 1_555 no
P(4) C(44) H(75) 108.7 1_555 1_555 no
P(4) C(44) H(76) 110.8 1_555 1_555 no
H(74) C(44) H(75) 108.1 1_555 1_555 no
H(74) C(44) H(76) 110.5 1_555 1_555 no
H(75) C(44) H(76) 104.1 1_555 1_555 no

loop_
_geom_bond_atom_site_label_1
_geom_bond_atom_site_label_2
_geom_bond_distance
_geom_bond_publ_flag
Ru(1) S(1) 2.476(8) yes
Ru(1) P(1) 2.340(3) yes
Ru(1) P(2) 2.344(3) yes
Ru(1) C(9) 2.28(1) yes
Ru(1) C(10) 2.22(1) yes
Ru(1) C(11) 2.23(1) yes
Ru(1) C(12) 2.12(2) yes
Ru(1) C(13) 2.23(3) yes
Ru(2) S(2) 2.481(5) yes
Ru(2) P(3) 2.341(4) yes
Ru(2) P(4) 2.316(6) yes
Ru(2) C(31) 2.25(2) yes
Ru(2) C(32) 2.22(1) yes
Ru(2) C(33) 2.27(1) yes
Ru(2) C(34) 2.15(2) yes
Ru(2) C(35) 2.23(1) yes
S(1) C(1) 1.79(1) yes
S(2) C(23) 1.76(2) yes
P(1) C(17) 1.81(1) yes
P(1) C(18) 1.90(3) yes
P(1) C(19) 1.82(2) yes
P(2) C(20) 1.82(3) yes
P(2) C(21) 1.83(1) yes
P(2) C(22) 1.87(3) yes
P(3) C(39) 1.82(2) yes
P(3) C(40) 1.81(3) yes
P(3) C(41) 1.84(1) yes
P(4) C(42) 1.87(2) yes
P(4) C(43) 1.81(3) yes
P(4) C(44) 1.83(3) yes
C(1) C(2) 1.41(2) yes
C(1) C(6) 1.44(2) yes
C(2) C(3) 1.39(2) yes
C(2) C(7) 1.55(2) yes
C(3) C(4) 1.38(2) yes
C(3) H(1) 0.987 no
C(4) C(5) 1.37(2) yes
C(4) H(2) 0.998 no
C(5) C(6) 1.37(2) yes
C(5) H(3) 0.965 no
C(6) C(8) 1.54(2) yes
C(7) H(4) 0.924 no
C(7) H(5) 0.963 no
C(7) H(6) 0.980 no
C(8) H(7) 0.976 no
C(8) H(8) 0.953 no
C(8) H(9) 0.905 no
C(9) C(10) 1.43(2) yes
C(9) C(16) 1.47(4) yes
C(9) H(10) 0.926 no
C(10) C(11) 1.37(2) yes
C(10) H(11) 0.967 no
C(11) C(12) 1.44(2) yes
C(11) H(12) 0.930 no
C(12) C(13) 1.49(2) yes
C(12) H(13) 0.959 no
C(13) C(14) 1.54(3) yes
C(13) H(14) 0.955 no
C(14) C(15) 1.52(2) yes
C(14) H(15) 0.997 no
C(14) H(16) 0.952 no
C(15) C(16) 1.50(4) yes
C(15) H(17) 0.948 no
C(15) H(18) 0.959 no
C(16) H(19) 0.953 no
C(16) H(20) 0.950 no
C(17) H(21) 0.905 no
C(17) H(22) 0.934 no
C(17) H(23) 1.056 no
C(18) H(24) 0.925 no
C(18) H(25) 0.934 no
C(18) H(26) 0.975 no
C(19) H(27) 0.979 no
C(19) H(28) 1.128 no
C(19) H(29) 0.961 no
C(20) H(30) 0.952 no
C(20) H(31) 0.961 no
C(20) H(32) 0.951 no
C(21) H(33) 0.933 no
C(21) H(34) 1.003 no
C(21) H(35) 0.928 no
C(22) H(36) 0.959 no
C(22) H(37) 0.973 no
C(22) H(38) 0.918 no
C(23) C(24) 1.35(3) yes
C(23) C(28) 1.46(2) yes
C(24) C(25) 1.45(2) yes
C(24) C(29) 1.58(3) yes
C(25) C(26) 1.44(3) yes
C(25) H(39) 0.987 no
C(26) C(27) 1.32(3) yes
C(26) H(40) 0.927 no
C(27) C(28) 1.43(2) yes
C(27) H(41) 0.987 no
C(28) C(30) 1.43(3) yes
C(29) H(42) 0.931 no
C(29) H(43) 0.964 no
C(29) H(44) 0.963 no
C(30) H(45) 0.961 no
C(30) H(46) 0.961 no
C(30) H(47) 0.964 no
C(31) C(32) 1.40(2) yes
C(31) C(38) 1.52(2) yes
C(31) H(48) 0.951 no
C(32) C(33) 1.47(3) yes
C(32) H(49) 0.952 no
C(33) C(34) 1.47(2) yes
C(33) H(50) 1.005 no
C(34) C(35) 1.44(2) yes
C(34) H(51) 0.931 no
C(35) C(36) 1.51(3) yes
C(35) H(52) 0.933 no
C(36) C(37) 1.51(2) yes
C(36) H(53) 0.930 no
C(36) H(54) 0.979 no
C(37) C(38) 1.51(3) yes
C(37) H(55) 1.028 no
C(37) H(56) 0.921 no
C(38) H(57) 0.930 no
C(38) H(58) 0.945 no
C(39) H(59) 1.022 no
C(39) H(60) 0.946 no
C(39) H(61) 0.928 no
C(40) H(62) 0.945 no
C(40) H(63) 0.930 no
C(40) H(64) 0.967 no
C(41) H(65) 0.942 no
C(41) H(66) 0.951 no
C(41) H(67) 0.968 no
C(42) H(68) 0.975 no
C(42) H(69) 0.919 no
C(42) H(70) 0.949 no
C(43) H(71) 0.988 no
C(43) H(72) 0.919 no
C(43) H(73) 0.910 no
C(44) H(74) 0.918 no
C(44) H(75) 0.998 no
C(44) H(76) 0.970 no

loop_
_geom_contact_atom_site_label_1
_geom_contact_atom_site_label_2
_geom_contact_distance
_geom_contact_site_symmetry_2
C(2) C(44) 3.54(5) 1_655
C(4) C(18) 3.49(4) 1_554
C(12) C(15) 3.42(3) 2_565
C(26) C(41) 3.60(2) 1_556
C(34) C(37) 3.40(2) 2_456

loop_
_geom_torsion_atom_site_label_1
_geom_torsion_atom_site_label_2
_geom_torsion_atom_site_label_3
_geom_torsion_atom_site_label_4
_geom_torsion
_geom_torsion_site_symmetry_1
_geom_torsion_site_symmetry_2
_geom_torsion_site_symmetry_3
_geom_torsion_site_symmetry_4
_geom_torsion_publ_flag
Ru(1) S(1) C(1) C(2) -87(1) 1_555 1_555 1_555 1_555 yes
Ru(1) S(1) C(1) C(6) 93(1) 1_555 1_555 1_555 1_555 yes
Ru(1) C(9) C(10) C(11) 53(1) 1_555 1_555 1_555 1_555 yes
Ru(1) C(9) C(16) C(15) -49(1) 1_555 1_555 1_555 1_555 yes
Ru(1) C(10) C(9) C(16) -117(1) 1_555 1_555 1_555 1_555 yes
Ru(1) C(10) C(11) C(12) 40(1) 1_555 1_555 1_555 1_555 yes
Ru(1) C(11) C(10) C(9) -54(1) 1_555 1_555 1_555 1_555 yes
Ru(1) C(11) C(12) C(13) 55(2) 1_555 1_555 1_555 1_555 yes
Ru(1) C(12) C(11) C(10) -41(1) 1_555 1_555 1_555 1_555 yes
Ru(1) C(12) C(13) C(14) 120(2) 1_555 1_555 1_555 1_555 yes
Ru(1) C(13) C(12) C(11) -56(2) 1_555 1_555 1_555 1_555 yes
Ru(1) C(13) C(14) C(15) 45(1) 1_555 1_555 1_555 1_555 yes
Ru(2) S(2) C(23) C(24) 99.2(9) 1_555 1_555 1_555 1_555 yes
Ru(2) S(2) C(23) C(28) -87.6(9) 1_555 1_555 1_555 1_555 yes
Ru(2) C(31) C(32) C(33) 51(1) 1_555 1_555 1_555 1_555 yes
Ru(2) C(31) C(38) C(37) -45(1) 1_555 1_555 1_555 1_555 yes
Ru(2) C(32) C(31) C(38) -119(1) 1_555 1_555 1_555 1_555 yes
Ru(2) C(32) C(33) C(34) 39(1) 1_555 1_555 1_555 1_555 yes
Ru(2) C(33) C(32) C(31) -51(1) 1_555 1_555 1_555 1_555 yes
Ru(2) C(33) C(34) C(35) 55(1) 1_555 1_555 1_555 1_555 yes
Ru(2) C(34) C(33) C(32) -40(1) 1_555 1_555 1_555 1_555 yes
Ru(2) C(34) C(35) C(36) 116(1) 1_555 1_555 1_555 1_555 yes
Ru(2) C(35) C(34) C(33) -55(1) 1_555 1_555 1_555 1_555 yes
Ru(2) C(35) C(36) C(37) 47(1) 1_555 1_555 1_555 1_555 yes
S(1) Ru(1) P(1) C(17) 98.4(9) 1_555 1_555 1_555 1_555 yes
S(1) Ru(1) P(1) C(18) -21.5(5) 1_555 1_555 1_555 1_555 yes
S(1) Ru(1) P(1) C(19) -142.0(9) 1_555 1_555 1_555 1_555 yes
S(1) Ru(1) P(2) C(20) 42.4(10) 1_555 1_555 1_555 1_555 yes
S(1) Ru(1) P(2) C(21) -79.8(9) 1_555 1_555 1_555 1_555 yes
S(1) Ru(1) P(2) C(22) 166.7(6) 1_555 1_555 1_555 1_555 yes
S(1) Ru(1) C(9) C(10) 83(1) 1_555 1_555 1_555 1_555 yes
S(1) Ru(1) C(9) C(16) -155(1) 1_555 1_555 1_555 1_555 yes
S(1) Ru(1) C(10) C(9) -97(1) 1_555 1_555 1_555 1_555 yes
S(1) Ru(1) C(10) C(11) 125(1) 1_555 1_555 1_555 1_555 yes
S(1) Ru(1) C(11) C(10) -59(1) 1_555 1_555 1_555 1_555 yes
S(1) Ru(1) C(11) C(12) 154.7(8) 1_555 1_555 1_555 1_555 yes
S(1) Ru(1) C(12) C(11) -41(1) 1_555 1_555 1_555 1_555 yes
S(1) Ru(1) C(12) C(13) -177.6(5) 1_555 1_555 1_555 1_555 yes
S(1) Ru(1) C(13) C(12) 146(7) 1_555 1_555 1_555 1_555 yes
S(1) Ru(1) C(13) C(14) 29(8) 1_555 1_555 1_555 1_555 yes
S(1) C(1) C(2) C(3) -176(1) 1_555 1_555 1_555 1_555 yes
S(1) C(1) C(2) C(7) 7(2) 1_555 1_555 1_555 1_555 yes
S(1) C(1) C(6) C(5) 174(1) 1_555 1_555 1_555 1_555 yes
S(1) C(1) C(6) C(8) 0(2) 1_555 1_555 1_555 1_555 yes
S(2) Ru(2) P(3) C(39) -145.8(7) 1_555 1_555 1_555 1_555 yes
S(2) Ru(2) P(3) C(40) 98.2(6) 1_555 1_555 1_555 1_555 yes
S(2) Ru(2) P(3) C(41) -20.3(8) 1_555 1_555 1_555 1_555 yes
S(2) Ru(2) P(4) C(42) 39.9(8) 1_555 1_555 1_555 1_555 yes
S(2) Ru(2) P(4) C(43) -80.4(7) 1_555 1_555 1_555 1_555 yes
S(2) Ru(2) P(4) C(44) 161(1) 1_555 1_555 1_555 1_555 yes
S(2) Ru(2) C(31) C(32) 84.4(7) 1_555 1_555 1_555 1_555 yes
S(2) Ru(2) C(31) C(38) -157(1) 1_555 1_555 1_555 1_555 yes
S(2) Ru(2) C(32) C(31) -96.5(7) 1_555 1_555 1_555 1_555 yes
S(2) Ru(2) C(32) C(33) 124.3(7) 1_555 1_555 1_555 1_555 yes
S(2) Ru(2) C(33) C(32) -61.4(8) 1_555 1_555 1_555 1_555 yes
S(2) Ru(2) C(33) C(34) 154.3(9) 1_555 1_555 1_555 1_555 yes
S(2) Ru(2) C(34) C(33) -42(1) 1_555 1_555 1_555 1_555 yes
S(2) Ru(2) C(34) C(35) -179.9(8) 1_555 1_555 1_555 1_555 yes
S(2) Ru(2) C(35) C(34) 177(25) 1_555 1_555 1_555 1_555 yes
S(2) Ru(2) C(35) C(36) 59(26) 1_555 1_555 1_555 1_555 yes
S(2) C(23) C(24) C(25) 175.2(9) 1_555 1_555 1_555 1_555 yes
S(2) C(23) C(24) C(29) -7(1) 1_555 1_555 1_555 1_555 yes
S(2) C(23) C(28) C(27) -174.3(8) 1_555 1_555 1_555 1_555 yes
S(2) C(23) C(28) C(30) 3(1) 1_555 1_555 1_555 1_555 yes
P(1) Ru(1) S(1) C(1) -124.7(4) 1_555 1_555 1_555 1_555 yes
P(1) Ru(1) P(2) C(20) -45.6(10) 1_555 1_555 1_555 1_555 yes
P(1) Ru(1) P(2) C(21) -167.8(9) 1_555 1_555 1_555 1_555 yes
P(1) Ru(1) P(2) C(22) 78.7(6) 1_555 1_555 1_555 1_555 yes
P(1) Ru(1) C(9) C(10) 172(1) 1_555 1_555 1_555 1_555 yes
P(1) Ru(1) C(9) C(16) -66(1) 1_555 1_555 1_555 1_555 yes
P(1) Ru(1) C(10) C(9) -10(1) 1_555 1_555 1_555 1_555 yes
P(1) Ru(1) C(10) C(11) -147.1(9) 1_555 1_555 1_555 1_555 yes
P(1) Ru(1) C(11) C(10) 79(1) 1_555 1_555 1_555 1_555 yes
P(1) Ru(1) C(11) C(12) -66(1) 1_555 1_555 1_555 1_555 yes
P(1) Ru(1) C(12) C(11) 152.6(7) 1_555 1_555 1_555 1_555 yes
P(1) Ru(1) C(12) C(13) 16.2(8) 1_555 1_555 1_555 1_555 yes
P(1) Ru(1) C(13) C(12) -167.4(6) 1_555 1_555 1_555 1_555 yes
P(1) Ru(1) C(13) C(14) 75(1) 1_555 1_555 1_555 1_555 yes
P(2) Ru(1) S(1) C(1) 141.4(4) 1_555 1_555 1_555 1_555 yes
P(2) Ru(1) P(1) C(17) -177.5(9) 1_555 1_555 1_555 1_555 yes
P(2) Ru(1) P(1) C(18) 62.6(5) 1_555 1_555 1_555 1_555 yes
P(2) Ru(1) P(1) C(19) -57.9(9) 1_555 1_555 1_555 1_555 yes
P(2) Ru(1) C(9) C(10) 1(3) 1_555 1_555 1_555 1_555 yes
P(2) Ru(1) C(9) C(16) 123(2) 1_555 1_555 1_555 1_555 yes
P(2) Ru(1) C(10) C(9) -179.5(10) 1_555 1_555 1_555 1_555 yes
P(2) Ru(1) C(10) C(11) 43(1) 1_555 1_555 1_555 1_555 yes
P(2) Ru(1) C(11) C(10) -147.9(10) 1_555 1_555 1_555 1_555 yes
P(2) Ru(1) C(11) C(12) 66.5(9) 1_555 1_555 1_555 1_555 yes
P(2) Ru(1) C(12) C(11) -116.0(8) 1_555 1_555 1_555 1_555 yes
P(2) Ru(1) C(12) C(13) 107.6(6) 1_555 1_555 1_555 1_555 yes
P(2) Ru(1) C(13) C(12) -73.7(7) 1_555 1_555 1_555 1_555 yes
P(2) Ru(1) C(13) C(14) 169(1) 1_555 1_555 1_555 1_555 yes
P(3) Ru(2) S(2) C(23) -124.2(9) 1_555 1_555 1_555 1_555 yes
P(3) Ru(2) P(4) C(42) -48.3(8) 1_555 1_555 1_555 1_555 yes
P(3) Ru(2) P(4) C(43) -168.6(7) 1_555 1_555 1_555 1_555 yes
P(3) Ru(2) P(4) C(44) 73(1) 1_555 1_555 1_555 1_555 yes
P(3) Ru(2) C(31) C(32) 173.3(6) 1_555 1_555 1_555 1_555 yes
P(3) Ru(2) C(31) C(38) -68(1) 1_555 1_555 1_555 1_555 yes
P(3) Ru(2) C(32) C(31) -9.1(8) 1_555 1_555 1_555 1_555 yes
P(3) Ru(2) C(32) C(33) -148.2(6) 1_555 1_555 1_555 1_555 yes
P(3) Ru(2) C(33) C(32) 80(1) 1_555 1_555 1_555 1_555 yes
P(3) Ru(2) C(33) C(34) -64(1) 1_555 1_555 1_555 1_555 yes
P(3) Ru(2) C(34) C(33) 153.7(8) 1_555 1_555 1_555 1_555 yes
P(3) Ru(2) C(34) C(35) 16(1) 1_555 1_555 1_555 1_555 yes
P(3) Ru(2) C(35) C(34) -167.3(10) 1_555 1_555 1_555 1_555 yes
P(3) Ru(2) C(35) C(36) 75.0(10) 1_555 1_555 1_555 1_555 yes
P(4) Ru(2) S(2) C(23) 142.0(9) 1_555 1_555 1_555 1_555 yes
P(4) Ru(2) P(3) C(39) -61.8(7) 1_555 1_555 1_555 1_555 yes
P(4) Ru(2) P(3) C(40) -177.8(6) 1_555 1_555 1_555 1_555 yes
P(4) Ru(2) P(3) C(41) 63.7(8) 1_555 1_555 1_555 1_555 yes
P(4) Ru(2) C(31) C(32) 7(2) 1_555 1_555 1_555 1_555 yes
P(4) Ru(2) C(31) C(38) 126(1) 1_555 1_555 1_555 1_555 yes
P(4) Ru(2) C(32) C(31) -178.0(5) 1_555 1_555 1_555 1_555 yes
P(4) Ru(2) C(32) C(33) 42.9(7) 1_555 1_555 1_555 1_555 yes
P(4) Ru(2) C(33) C(32) -149.3(6) 1_555 1_555 1_555 1_555 yes
P(4) Ru(2) C(33) C(34) 66.4(10) 1_555 1_555 1_555 1_555 yes
P(4) Ru(2) C(34) C(33) -115.6(10) 1_555 1_555 1_555 1_555 yes
P(4) Ru(2) C(34) C(35) 106.8(10) 1_555 1_555 1_555 1_555 yes
P(4) Ru(2) C(35) C(34) -73.6(10) 1_555 1_555 1_555 1_555 yes
P(4) Ru(2) C(35) C(36) 168.7(9) 1_555 1_555 1_555 1_555 yes
C(1) S(1) Ru(1) C(9) -27.0(4) 1_555 1_555 1_555 1_555 yes
C(1) S(1) Ru(1) C(10) 9.8(5) 1_555 1_555 1_555 1_555 yes
C(1) S(1) Ru(1) C(11) 40.3(5) 1_555 1_555 1_555 1_555 yes
C(1) S(1) Ru(1) C(12) 66.1(7) 1_555 1_555 1_555 1_555 yes
C(1) S(1) Ru(1) C(13) -78(7) 1_555 1_555 1_555 1_555 yes
C(1) C(2) C(3) C(4) 0(3) 1_555 1_555 1_555 1_555 yes
C(1) C(6) C(5) C(4) 3(3) 1_555 1_555 1_555 1_555 yes
C(2) C(1) C(6) C(5) -4(3) 1_555 1_555 1_555 1_555 yes
C(2) C(1) C(6) C(8) -178(2) 1_555 1_555 1_555 1_555 yes
C(2) C(3) C(4) C(5) -1(3) 1_555 1_555 1_555 1_555 yes
C(3) C(2) C(1) C(6) 2(3) 1_555 1_555 1_555 1_555 yes
C(3) C(4) C(5) C(6) 0(3) 1_555 1_555 1_555 1_555 yes
C(4) C(3) C(2) C(7) 176(2) 1_555 1_555 1_555 1_555 yes
C(4) C(5) C(6) C(8) 177(2) 1_555 1_555 1_555 1_555 yes
C(6) C(1) C(2) C(7) -173(1) 1_555 1_555 1_555 1_555 yes
C(9) Ru(1) P(1) C(17) 4(1) 1_555 1_555 1_555 1_555 yes
C(9) Ru(1) P(1) C(18) -115.5(8) 1_555 1_555 1_555 1_555 yes
C(9) Ru(1) P(1) C(19) 123(1) 1_555 1_555 1_555 1_555 yes
C(9) Ru(1) P(2) C(20) 125(2) 1_555 1_555 1_555 1_555 yes
C(9) Ru(1) P(2) C(21) 2(3) 1_555 1_555 1_555 1_555 yes
C(9) Ru(1) P(2) C(22) -110(2) 1_555 1_555 1_555 1_555 yes
C(9) Ru(1) C(10) C(11) -136(1) 1_555 1_555 1_555 1_555 yes
C(9) Ru(1) C(11) C(10) 26(1) 1_555 1_555 1_555 1_555 yes
C(9) Ru(1) C(11) C(12) -118(1) 1_555 1_555 1_555 1_555 yes
C(9) Ru(1) C(12) C(11) 53.8(9) 1_555 1_555 1_555 1_555 yes
C(9) Ru(1) C(12) C(13) -82.6(7) 1_555 1_555 1_555 1_555 yes
C(9) Ru(1) C(13) C(12) 94.8(7) 1_555 1_555 1_555 1_555 yes
C(9) Ru(1) C(13) C(14) -22(1) 1_555 1_555 1_555 1_555 yes
C(9) C(10) Ru(1) C(11) 136(1) 1_555 1_555 1_555 1_555 yes
C(9) C(10) Ru(1) C(12) 114(1) 1_555 1_555 1_555 1_555 yes
C(9) C(10) Ru(1) C(13) 79(1) 1_555 1_555 1_555 1_555 yes
C(9) C(10) C(11) C(12) -14(2) 1_555 1_555 1_555 1_555 yes
C(9) C(16) C(15) C(14) 69(1) 1_555 1_555 1_555 1_555 yes
C(10) Ru(1) P(1) C(17) 10(1) 1_555 1_555 1_555 1_555 yes
C(10) Ru(1) P(1) C(18) -109.3(10) 1_555 1_555 1_555 1_555 yes
C(10) Ru(1) P(1) C(19) 130(1) 1_555 1_555 1_555 1_555 yes
C(10) Ru(1) P(2) C(20) 126(1) 1_555 1_555 1_555 1_555 yes
C(10) Ru(1) P(2) C(21) 4(1) 1_555 1_555 1_555 1_555 yes
C(10) Ru(1) P(2) C(22) -109.0(10) 1_555 1_555 1_555 1_555 yes
C(10) Ru(1) C(9) C(16) 121(2) 1_555 1_555 1_555 1_555 yes
C(10) Ru(1) C(11) C(12) -145(1) 1_555 1_555 1_555 1_555 yes
C(10) Ru(1) C(12) C(11) 20.6(8) 1_555 1_555 1_555 1_555 yes
C(10) Ru(1) C(12) C(13) -115.8(8) 1_555 1_555 1_555 1_555 yes
C(10) Ru(1) C(13) C(12) 58.1(7) 1_555 1_555 1_555 1_555 yes
C(10) Ru(1) C(13) C(14) -59(1) 1_555 1_555 1_555 1_555 yes
C(10) C(9) Ru(1) C(11) -25(1) 1_555 1_555 1_555 1_555 yes
C(10) C(9) Ru(1) C(12) -58(1) 1_555 1_555 1_555 1_555 yes
C(10) C(9) Ru(1) C(13) -98(1) 1_555 1_555 1_555 1_555 yes
C(10) C(9) C(16) C(15) 38(1) 1_555 1_555 1_555 1_555 yes
C(10) C(11) Ru(1) C(12) 145(1) 1_555 1_555 1_555 1_555 yes
C(10) C(11) Ru(1) C(13) 117(1) 1_555 1_555 1_555 1_555 yes
C(10) C(11) C(12) C(13) 14(3) 1_555 1_555 1_555 1_555 yes
C(11) Ru(1) P(1) C(17) -43(1) 1_555 1_555 1_555 1_555 yes
C(11) Ru(1) P(1) C(18) -163(1) 1_555 1_555 1_555 1_555 yes
C(11) Ru(1) P(1) C(19) 76(1) 1_555 1_555 1_555 1_555 yes
C(11) Ru(1) P(2) C(20) 151(1) 1_555 1_555 1_555 1_555 yes
C(11) Ru(1) P(2) C(21) 29(1) 1_555 1_555 1_555 1_555 yes
C(11) Ru(1) P(2) C(22) -84.5(8) 1_555 1_555 1_555 1_555 yes
C(11) Ru(1) C(9) C(16) 95(1) 1_555 1_555 1_555 1_555 yes
C(11) Ru(1) C(12) C(13) -136(1) 1_555 1_555 1_555 1_555 yes
C(11) Ru(1) C(13) C(12) 26.8(7) 1_555 1_555 1_555 1_555 yes
C(11) Ru(1) C(13) C(14) -90(1) 1_555 1_555 1_555 1_555 yes
C(11) C(10) Ru(1) C(12) -21(1) 1_555 1_555 1_555 1_555 yes
C(11) C(10) Ru(1) C(13) -57(1) 1_555 1_555 1_555 1_555 yes
C(11) C(10) C(9) C(16) -63(2) 1_555 1_555 1_555 1_555 yes
C(11) C(12) Ru(1) C(13) 136(1) 1_555 1_555 1_555 1_555 yes
C(11) C(12) C(13) C(14) 64(3) 1_555 1_555 1_555 1_555 yes
C(12) Ru(1) P(1) C(17) -89.9(10) 1_555 1_555 1_555 1_555 yes
C(12) Ru(1) P(1) C(18) 150.2(7) 1_555 1_555 1_555 1_555 yes
C(12) Ru(1) P(1) C(19) 29(1) 1_555 1_555 1_555 1_555 yes
C(12) Ru(1) P(2) C(20) -173(1) 1_555 1_555 1_555 1_555 yes
C(12) Ru(1) P(2) C(21) 63(1) 1_555 1_555 1_555 1_555 yes
C(12) Ru(1) P(2) C(22) -49.6(8) 1_555 1_555 1_555 1_555 yes
C(12) Ru(1) C(9) C(16) 62(1) 1_555 1_555 1_555 1_555 yes
C(12) Ru(1) C(13) C(14) -117(1) 1_555 1_555 1_555 1_555 yes
C(12) C(11) Ru(1) C(13) -27.7(9) 1_555 1_555 1_555 1_555 yes
C(12) C(13) C(14) C(15) -40(2) 1_555 1_555 1_555 1_555 yes
C(13) Ru(1) P(1) C(17) -79.6(9) 1_555 1_555 1_555 1_555 yes
C(13) Ru(1) P(1) C(18) 160.5(6) 1_555 1_555 1_555 1_555 yes
C(13) Ru(1) P(1) C(19) 39.9(10) 1_555 1_555 1_555 1_555 yes
C(13) Ru(1) P(2) C(20) -135(1) 1_555 1_555 1_555 1_555 yes
C(13) Ru(1) P(2) C(21) 101.9(10) 1_555 1_555 1_555 1_555 yes
C(13) Ru(1) P(2) C(22) -11.5(7) 1_555 1_555 1_555 1_555 yes
C(13) Ru(1) C(9) C(16) 22(1) 1_555 1_555 1_555 1_555 yes
C(13) C(14) C(15) C(16) -64(1) 1_555 1_555 1_555 1_555 yes
C(23) S(2) Ru(2) C(31) -27.3(9) 1_555 1_555 1_555 1_555 yes
C(23) S(2) Ru(2) C(32) 8.9(10) 1_555 1_555 1_555 1_555 yes
C(23) S(2) Ru(2) C(33) 41(1) 1_555 1_555 1_555 1_555 yes
C(23) S(2) Ru(2) C(34) 68(1) 1_555 1_555 1_555 1_555 yes
C(23) S(2) Ru(2) C(35) -108(26) 1_555 1_555 1_555 1_555 yes
C(23) C(24) C(25) C(26) -2(1) 1_555 1_555 1_555 1_555 yes
C(23) C(28) C(27) C(26) 0(1) 1_555 1_555 1_555 1_555 yes
C(24) C(23) C(28) C(27) 0(1) 1_555 1_555 1_555 1_555 yes
C(24) C(23) C(28) C(30) 176(1) 1_555 1_555 1_555 1_555 yes
C(24) C(25) C(26) C(27) 1(1) 1_555 1_555 1_555 1_555 yes
C(25) C(24) C(23) C(28) 1(1) 1_555 1_555 1_555 1_555 yes
C(25) C(26) C(27) C(28) 0(1) 1_555 1_555 1_555 1_555 yes
C(26) C(25) C(24) C(29) -179(1) 1_555 1_555 1_555 1_555 yes
C(26) C(27) C(28) C(30) -176(1) 1_555 1_555 1_555 1_555 yes
C(28) C(23) C(24) C(29) 179.0(10) 1_555 1_555 1_555 1_555 yes
C(31) Ru(2) P(3) C(39) 120.9(8) 1_555 1_555 1_555 1_555 yes
C(31) Ru(2) P(3) C(40) 4.9(6) 1_555 1_555 1_555 1_555 yes
C(31) Ru(2) P(3) C(41) -113.6(9) 1_555 1_555 1_555 1_555 yes
C(31) Ru(2) P(4) C(42) 117(1) 1_555 1_555 1_555 1_555 yes
C(31) Ru(2) P(4) C(43) -2(1) 1_555 1_555 1_555 1_555 yes
C(31) Ru(2) P(4) C(44) -120(2) 1_555 1_555 1_555 1_555 yes
C(31) Ru(2) C(32) C(33) -139.1(10) 1_555 1_555 1_555 1_555 yes
C(31) Ru(2) C(33) C(32) 24.6(7) 1_555 1_555 1_555 1_555 yes
C(31) Ru(2) C(33) C(34) -119(1) 1_555 1_555 1_555 1_555 yes
C(31) Ru(2) C(34) C(33) 54.3(10) 1_555 1_555 1_555 1_555 yes
C(31) Ru(2) C(34) C(35) -83(1) 1_555 1_555 1_555 1_555 yes
C(31) Ru(2) C(35) C(34) 95(1) 1_555 1_555 1_555 1_555 yes
C(31) Ru(2) C(35) C(36) -21(1) 1_555 1_555 1_555 1_555 yes
C(31) C(32) Ru(2) C(33) 139.1(10) 1_555 1_555 1_555 1_555 yes
C(31) C(32) Ru(2) C(34) 116.6(8) 1_555 1_555 1_555 1_555 yes
C(31) C(32) Ru(2) C(35) 82.6(9) 1_555 1_555 1_555 1_555 yes
C(31) C(32) C(33) C(34) -11(1) 1_555 1_555 1_555 1_555 yes
C(31) C(38) C(37) C(36) 64(1) 1_555 1_555 1_555 1_555 yes
C(32) Ru(2) P(3) C(39) 126.3(8) 1_555 1_555 1_555 1_555 yes
C(32) Ru(2) P(3) C(40) 10.3(7) 1_555 1_555 1_555 1_555 yes
C(32) Ru(2) P(3) C(41) -108.1(9) 1_555 1_555 1_555 1_555 yes
C(32) Ru(2) P(4) C(42) 123.7(9) 1_555 1_555 1_555 1_555 yes
C(32) Ru(2) P(4) C(43) 3.3(8) 1_555 1_555 1_555 1_555 yes
C(32) Ru(2) P(4) C(44) -114(1) 1_555 1_555 1_555 1_555 yes
C(32) Ru(2) C(31) C(38) 118(1) 1_555 1_555 1_555 1_555 yes
C(32) Ru(2) C(33) C(34) -144(1) 1_555 1_555 1_555 1_555 yes
C(32) Ru(2) C(34) C(33) 22(1) 1_555 1_555 1_555 1_555 yes
C(32) Ru(2) C(34) C(35) -115(1) 1_555 1_555 1_555 1_555 yes
C(32) Ru(2) C(35) C(34) 59(1) 1_555 1_555 1_555 1_555 yes
C(32) Ru(2) C(35) C(36) -58(1) 1_555 1_555 1_555 1_555 yes
C(32) C(31) Ru(2) C(33) -25.6(7) 1_555 1_555 1_555 1_555 yes
C(32) C(31) Ru(2) C(34) -58.6(7) 1_555 1_555 1_555 1_555 yes
C(32) C(31) Ru(2) C(35) -96.6(8) 1_555 1_555 1_555 1_555 yes
C(32) C(31) C(38) C(37) 42(1) 1_555 1_555 1_555 1_555 yes
C(32) C(33) Ru(2) C(34) 144(1) 1_555 1_555 1_555 1_555 yes
C(32) C(33) Ru(2) C(35) 118.1(10) 1_555 1_555 1_555 1_555 yes
C(32) C(33) C(34) C(35) 14(1) 1_555 1_555 1_555 1_555 yes
C(33) Ru(2) P(3) C(39) 69(1) 1_555 1_555 1_555 1_555 yes
C(33) Ru(2) P(3) C(40) -46(1) 1_555 1_555 1_555 1_555 yes
C(33) Ru(2) P(3) C(41) -164(1) 1_555 1_555 1_555 1_555 yes
C(33) Ru(2) P(4) C(42) 149.0(8) 1_555 1_555 1_555 1_555 yes
C(33) Ru(2) P(4) C(43) 28.7(7) 1_555 1_555 1_555 1_555 yes
C(33) Ru(2) P(4) C(44) -89(1) 1_555 1_555 1_555 1_555 yes
C(33) Ru(2) C(31) C(38) 92(1) 1_555 1_555 1_555 1_555 yes
C(33) Ru(2) C(34) C(35) -137(1) 1_555 1_555 1_555 1_555 yes
C(33) Ru(2) C(35) C(34) 26(1) 1_555 1_555 1_555 1_555 yes
C(33) Ru(2) C(35) C(36) -91(1) 1_555 1_555 1_555 1_555 yes
C(33) C(32) Ru(2) C(34) -22.6(8) 1_555 1_555 1_555 1_555 yes
C(33) C(32) Ru(2) C(35) -56.6(9) 1_555 1_555 1_555 1_555 yes
C(33) C(32) C(31) C(38) -67(1) 1_555 1_555 1_555 1_555 yes
C(33) C(34) Ru(2) C(35) 137(1) 1_555 1_555 1_555 1_555 yes
C(33) C(34) C(35) C(36) 60(2) 1_555 1_555 1_555 1_555 yes
C(34) Ru(2) P(3) C(39) 24.5(10) 1_555 1_555 1_555 1_555 yes
C(34) Ru(2) P(3) C(40) -91.5(9) 1_555 1_555 1_555 1_555 yes
C(34) Ru(2) P(3) C(41) 150(1) 1_555 1_555 1_555 1_555 yes
C(34) Ru(2) P(4) C(42) -175.7(8) 1_555 1_555 1_555 1_555 yes
C(34) Ru(2) P(4) C(43) 64.0(8) 1_555 1_555 1_555 1_555 yes
C(34) Ru(2) P(4) C(44) -53(1) 1_555 1_555 1_555 1_555 yes
C(34) Ru(2) C(31) C(38) 59(1) 1_555 1_555 1_555 1_555 yes
C(34) Ru(2) C(35) C(36) -117(1) 1_555 1_555 1_555 1_555 yes
C(34) C(33) Ru(2) C(35) -26(1) 1_555 1_555 1_555 1_555 yes
C(34) C(35) C(36) C(37) -37(2) 1_555 1_555 1_555 1_555 yes
C(35) Ru(2) P(3) C(39) 34.4(9) 1_555 1_555 1_555 1_555 yes
C(35) Ru(2) P(3) C(40) -81.6(8) 1_555 1_555 1_555 1_555 yes
C(35) Ru(2) P(3) C(41) 159(1) 1_555 1_555 1_555 1_555 yes
C(35) Ru(2) P(4) C(42) -139.1(8) 1_555 1_555 1_555 1_555 yes
C(35) Ru(2) P(4) C(43) 100.5(8) 1_555 1_555 1_555 1_555 yes
C(35) Ru(2) P(4) C(44) -17(1) 1_555 1_555 1_555 1_555 yes
C(35) Ru(2) C(31) C(38) 21(1) 1_555 1_555 1_555 1_555 yes
C(35) C(36) C(37) C(38) -65(2) 1_555 1_555 1_555 1_555 yes
